data_7060565
loop_
_publ_author_name
'Geier, Stephen J.'
'Binder, Justin F.'
'Vogels, Christopher M.'
'Watanabe, Lara K.'
'Macdonald, Charles L. B.'
'Westcott, Stephen A.'

_publ_section_title
;
 The hydroboration of \a-diimines
;
_journal_issue 33
_journal_name_full 'New Journal of Chemistry'
_journal_page_first 14908
_journal_page_last 14912
_journal_paper_doi 10.1039/D1NJ01025E
_journal_volume 45
_journal_year 2021
_chemical_formula_moiety 'C22 H19 B F2 N2 O2'
_chemical_formula_sum 'C22 H19 B F2 N2 O2'
_chemical_formula_weight 392.20
_space_group_crystal_system monoclinic
_space_group_IT_number 14
_space_group_name_Hall '-P 2ybc'
_space_group_name_H-M_alt 'P 1 21/c 1'
_atom_sites_solution_hydrogens geom
_atom_sites_solution_primary iterative
_audit_creation_date 2021-01-31
_audit_creation_method
;
Olex2 1.2
(compiled 2018.05.29 svn.r3508 for OlexSys, GUI svn.r5506)
;
_audit_update_record
;
2021-03-01 deposited with the CCDC.	2021-04-13 downloaded from the CCDC.
;
_cell_angle_alpha 90
_cell_angle_beta 99.004(2)
_cell_angle_gamma 90
_cell_formula_units_Z 4
_cell_length_a 9.9992(4)
_cell_length_b 8.9229(4)
_cell_length_c 21.8330(8)
_cell_measurement_reflns_used 723
_cell_measurement_temperature 170(2)
_cell_measurement_theta_max 26.84
_cell_measurement_theta_min 2.75
_cell_volume 1923.98(14)
_computing_cell_refinement 'SAINT v8.37A (Bruker, 2015)'
_computing_data_reduction 'SAINT v8.37A (Bruker, 2015)'
_computing_molecular_graphics 'Olex2 (Dolomanov et al., 2009)'
_computing_publication_material 'Olex2 (Dolomanov et al., 2009)'
_computing_structure_refinement 'ShelXL (Sheldrick, 2015)'
_computing_structure_solution 'olex2.solve (Bourhis et al., 2015)'
_diffrn_ambient_temperature 169.84
_diffrn_measured_fraction_theta_full 0.999
_diffrn_measured_fraction_theta_max 0.991
_diffrn_measurement_device_type 'Bruker APEX-II CCD'
_diffrn_measurement_method '\f and \w scans'
_diffrn_radiation_type CuK\a
_diffrn_radiation_wavelength 1.54178
_diffrn_reflns_av_R_equivalents 0.0805
_diffrn_reflns_av_unetI/netI 0.0380
_diffrn_reflns_Laue_measured_fraction_full 0.999
_diffrn_reflns_Laue_measured_fraction_max 0.991
_diffrn_reflns_limit_h_max 12
_diffrn_reflns_limit_h_min -10
_diffrn_reflns_limit_k_max 11
_diffrn_reflns_limit_k_min -11
_diffrn_reflns_limit_l_max 27
_diffrn_reflns_limit_l_min -27
_diffrn_reflns_number 41998
_diffrn_reflns_point_group_measured_fraction_full 0.999
_diffrn_reflns_point_group_measured_fraction_max 0.991
_diffrn_reflns_theta_full 67.679
_diffrn_reflns_theta_max 74.852
_diffrn_reflns_theta_min 4.100
_diffrn_standards_number 0
_exptl_absorpt_coefficient_mu 0.828
_exptl_absorpt_correction_T_max 0.7454
_exptl_absorpt_correction_T_min 0.5488
_exptl_absorpt_correction_type multi-scan
_exptl_absorpt_process_details
'SADABS-2016/2 (Bruker,2016/2) was used for absorption correction. wR2(int) was 0.0932 before and 0.0804 after correction. The Ratio of minimum to maximum transmission is 0.7362. The \l/2 correction factor is Not present.'
_exptl_crystal_colour yellow
_exptl_crystal_colour_primary yellow
_exptl_crystal_density_diffrn 1.354
_exptl_crystal_description prism
_exptl_crystal_F_000 816
_exptl_crystal_size_max 0.24
_exptl_crystal_size_mid 0.231
_exptl_crystal_size_min 0.09
_refine_diff_density_max 0.334
_refine_diff_density_min -0.430
_refine_diff_density_rms 0.096
_refine_ls_extinction_method none
_refine_ls_goodness_of_fit_ref 1.052
_refine_ls_hydrogen_treatment constr
_refine_ls_matrix_type full
_refine_ls_number_parameters 264
_refine_ls_number_reflns 3925
_refine_ls_number_restraints 0
_refine_ls_restrained_S_all 1.052
_refine_ls_R_factor_all 0.0640
_refine_ls_R_factor_gt 0.0578
_refine_ls_shift/su_max 0.000
_refine_ls_shift/su_mean 0.000
_refine_ls_structure_factor_coef Fsqd
_refine_ls_weighting_details 'w=1/[\s^2^(Fo^2^)+(0.1149P)^2^+0.5769P] where P=(Fo^2^+2Fc^2^)/3'
_refine_ls_weighting_scheme calc
_refine_ls_wR_factor_gt 0.1571
_refine_ls_wR_factor_ref 0.1652
_reflns_Friedel_coverage 0.000
_reflns_number_gt 3429
_reflns_number_total 3925
_reflns_threshold_expression 'I > 2\s(I)'
_cod_data_source_file d1nj01025e2.cif
_cod_data_source_block SJG779_P21c
_cod_depositor_comments 'Adding full bibliography for 7060564--7060566.cif.'
_cod_database_code 7060565
_shelx_shelxl_version_number 2018/3
_shelx_space_group_comment
;
The symmetry employed for this shelxl refinement is uniquely defined
by the following loop, which should always be used as a source of
symmetry information in preference to the above space-group names.
They are only intended as comments.
;
_shelx_estimated_absorpt_t_max 0.929
_shelx_estimated_absorpt_t_min 0.826
_olex2_refinement_description
;
1. Fixed Uiso
 At 1.2 times of:
  All C(H) groups
 At 1.5 times of:
  All C(H,H,H) groups
2.a Ternary CH refined with riding coordinates:
 C1(H1)
2.b Aromatic/amide H refined with riding coordinates:
 C6(H6), C9(H9), C12(H12), C16(H16), C18(H18), C19(H19), C21(H21), C22(H22),
 C7(H7), C8(H8), C13(H13), C15(H15)
2.c Idealised Me refined as rotating group:
 C4(H4A,H4B,H4C), C3(H3A,H3B,H3C)
;
_olex2_submission_special_instructions 'No special instructions were received'

loop_
_space_group_symop_operation_xyz
'x, y, z'
'-x, y+1/2, -z+1/2'
'-x, -y, -z'
'x, -y-1/2, z-1/2'

loop_
_atom_site_label
_atom_site_type_symbol
_atom_site_fract_x
_atom_site_fract_y
_atom_site_fract_z
_atom_site_U_iso_or_equiv
_atom_site_adp_type
_atom_site_occupancy
_atom_site_site_symmetry_order
_atom_site_calc_flag
_atom_site_refinement_flags_posn
_atom_site_refinement_flags_adp
_atom_site_refinement_flags_occupancy
_atom_site_disorder_assembly
_atom_site_disorder_group
O2 O 0.29537(11) 0.59546(12) 0.51705(5) 0.0206(3) Uani 1 1 d . . . . .
F2 F 0.65788(13) 0.51740(15) 0.78523(5) 0.0431(3) Uani 1 1 d . . . . .
O1 O 0.28953(11) 0.84947(12) 0.54500(5) 0.0218(3) Uani 1 1 d . . . . .
F1 F -0.01587(13) 0.96926(18) 0.26283(5) 0.0513(4) Uani 1 1 d . . . . .
N2 N 0.51979(13) 0.73298(14) 0.54634(6) 0.0192(3) Uani 1 1 d . . . . .
N1 N 0.39164(13) 0.78814(15) 0.44964(6) 0.0211(3) Uani 1 1 d . . . . .
C10 C 0.20070(15) 0.61910(18) 0.55537(7) 0.0196(3) Uani 1 1 d . . . . .
C2 C 0.60328(16) 0.78340(17) 0.51194(7) 0.0197(3) Uani 1 1 d . . . . .
C11 C 0.29144(16) 0.83411(17) 0.40178(7) 0.0209(3) Uani 1 1 d . . . . .
C5 C 0.19869(15) 0.76899(18) 0.57231(7) 0.0202(3) Uani 1 1 d . . . . .
C1 C 0.53302(15) 0.82197(17) 0.44804(7) 0.0205(3) Uani 1 1 d . . . . .
H1 H 0.543430 0.931508 0.440333 0.025 Uiso 1 1 calc R . . . .
C4 C 0.75115(16) 0.8051(2) 0.53051(8) 0.0255(4) Uani 1 1 d . . . . .
H4A H 0.771384 0.821181 0.575411 0.038 Uiso 1 1 calc GR . . . .
H4B H 0.780470 0.892674 0.508965 0.038 Uiso 1 1 calc GR . . . .
H4C H 0.799289 0.715935 0.519417 0.038 Uiso 1 1 calc GR . . . .
C6 C 0.11740(16) 0.82045(19) 0.61324(8) 0.0256(4) Uani 1 1 d . . . . .
H6 H 0.117325 0.923014 0.624917 0.031 Uiso 1 1 calc R . . . .
C9 C 0.11663(16) 0.51577(19) 0.57703(8) 0.0249(4) Uani 1 1 d . . . . .
H9 H 0.114906 0.414022 0.564119 0.030 Uiso 1 1 calc R . . . .
C12 C 0.15646(17) 0.79170(19) 0.40219(8) 0.0253(4) Uani 1 1 d . . . . .
H12 H 0.134924 0.731475 0.435184 0.030 Uiso 1 1 calc R . . . .
C16 C 0.31977(18) 0.9220(2) 0.35191(8) 0.0265(4) Uani 1 1 d . . . . .
H16 H 0.410473 0.950976 0.350078 0.032 Uiso 1 1 calc R . . . .
C17 C 0.55916(15) 0.67844(17) 0.60869(7) 0.0194(3) Uani 1 1 d . . . . .
C18 C 0.49496(17) 0.7363(2) 0.65559(7) 0.0256(4) Uani 1 1 d . . . . .
H18 H 0.428634 0.812728 0.646687 0.031 Uiso 1 1 calc R . . . .
C19 C 0.52856(19) 0.6814(2) 0.71556(8) 0.0318(4) Uani 1 1 d . . . . .
H19 H 0.485660 0.719383 0.748208 0.038 Uiso 1 1 calc R . . . .
C20 C 0.62540(18) 0.5708(2) 0.72670(7) 0.0290(4) Uani 1 1 d . . . . .
C21 C 0.68962(17) 0.51052(19) 0.68087(8) 0.0263(4) Uani 1 1 d . . . . .
H21 H 0.755653 0.433892 0.690099 0.032 Uiso 1 1 calc R . . . .
C22 C 0.65505(16) 0.56503(18) 0.62079(7) 0.0225(3) Uani 1 1 d . . . . .
H22 H 0.696761 0.524942 0.588155 0.027 Uiso 1 1 calc R . . . .
C7 C 0.03494(17) 0.7155(2) 0.63691(8) 0.0290(4) Uani 1 1 d . . . . .
H7 H -0.021176 0.746764 0.665842 0.035 Uiso 1 1 calc R . . . .
C8 C 0.03389(17) 0.5672(2) 0.61886(8) 0.0290(4) Uani 1 1 d . . . . .
H8 H -0.024111 0.498471 0.635128 0.035 Uiso 1 1 calc R . . . .
C3 C 0.59611(17) 0.7314(2) 0.40000(7) 0.0268(4) Uani 1 1 d . . . . .
H3A H 0.603009 0.625859 0.412541 0.040 Uiso 1 1 calc GR . . . .
H3B H 0.686620 0.770544 0.397420 0.040 Uiso 1 1 calc GR . . . .
H3C H 0.538940 0.739941 0.359379 0.040 Uiso 1 1 calc GR . . . .
C14 C 0.08615(19) 0.9237(2) 0.30781(8) 0.0336(4) Uani 1 1 d . . . . .
C13 C 0.05382(18) 0.8359(2) 0.35541(9) 0.0311(4) Uani 1 1 d . . . . .
H13 H -0.037163 0.806245 0.356126 0.037 Uiso 1 1 calc R . . . .
C15 C 0.2163(2) 0.9671(2) 0.30510(8) 0.0348(4) Uani 1 1 d . . . . .
H15 H 0.236037 1.027193 0.271725 0.042 Uiso 1 1 calc R . . . .
B1 B 0.36428(18) 0.7403(2) 0.51235(8) 0.0195(4) Uani 1 1 d . . . . .

loop_
_atom_site_aniso_label
_atom_site_aniso_U_11
_atom_site_aniso_U_22
_atom_site_aniso_U_33
_atom_site_aniso_U_23
_atom_site_aniso_U_13
_atom_site_aniso_U_12
O2 0.0238(6) 0.0221(6) 0.0175(5) -0.0013(4) 0.0087(4) -0.0006(4)
F2 0.0543(8) 0.0578(8) 0.0165(5) 0.0128(5) 0.0030(5) 0.0071(6)
O1 0.0241(6) 0.0213(5) 0.0216(6) 0.0004(4) 0.0080(4) -0.0005(4)
F1 0.0425(7) 0.0814(10) 0.0264(6) 0.0063(6) -0.0059(5) 0.0275(6)
N2 0.0226(7) 0.0218(6) 0.0134(6) -0.0005(5) 0.0039(5) -0.0001(5)
N1 0.0202(7) 0.0280(7) 0.0153(6) 0.0036(5) 0.0031(5) -0.0010(5)
C10 0.0191(7) 0.0253(8) 0.0150(7) -0.0006(5) 0.0041(5) 0.0015(6)
C2 0.0237(8) 0.0194(7) 0.0161(7) -0.0005(5) 0.0038(6) 0.0002(5)
C11 0.0258(8) 0.0212(7) 0.0153(7) -0.0011(6) 0.0022(6) 0.0035(6)
C5 0.0189(7) 0.0233(8) 0.0185(7) 0.0016(6) 0.0034(5) 0.0005(5)
C1 0.0221(8) 0.0228(7) 0.0171(7) 0.0030(6) 0.0044(6) -0.0008(5)
C4 0.0219(8) 0.0322(8) 0.0222(8) 0.0013(6) 0.0033(6) -0.0017(6)
C6 0.0243(8) 0.0279(8) 0.0255(8) -0.0041(6) 0.0069(6) 0.0023(6)
C9 0.0234(8) 0.0253(8) 0.0269(8) -0.0007(6) 0.0066(6) -0.0018(6)
C12 0.0258(8) 0.0270(8) 0.0227(8) -0.0003(6) 0.0029(6) 0.0013(6)
C16 0.0306(9) 0.0302(8) 0.0194(8) 0.0034(6) 0.0059(6) 0.0042(6)
C17 0.0220(7) 0.0227(7) 0.0133(7) -0.0008(5) 0.0024(5) -0.0027(6)
C18 0.0267(8) 0.0325(8) 0.0177(8) -0.0007(6) 0.0044(6) 0.0038(6)
C19 0.0364(10) 0.0444(11) 0.0158(8) -0.0009(7) 0.0081(6) 0.0037(8)
C20 0.0352(9) 0.0376(9) 0.0134(7) 0.0060(6) 0.0007(6) -0.0032(7)
C21 0.0269(8) 0.0284(8) 0.0224(8) 0.0030(6) 0.0003(6) 0.0007(6)
C22 0.0250(8) 0.0245(8) 0.0181(7) -0.0012(6) 0.0039(6) 0.0000(6)
C7 0.0241(8) 0.0380(10) 0.0268(8) -0.0023(7) 0.0100(6) 0.0028(7)
C8 0.0238(8) 0.0366(9) 0.0287(9) 0.0019(7) 0.0108(7) -0.0033(7)
C3 0.0287(9) 0.0344(9) 0.0186(8) 0.0013(6) 0.0075(6) 0.0039(7)
C14 0.0349(10) 0.0448(10) 0.0187(8) -0.0008(7) -0.0031(7) 0.0180(8)
C13 0.0261(9) 0.0375(10) 0.0286(9) -0.0053(7) 0.0006(7) 0.0067(7)
C15 0.0426(11) 0.0415(10) 0.0209(8) 0.0084(7) 0.0073(7) 0.0142(8)
B1 0.0217(8) 0.0225(8) 0.0147(8) 0.0005(6) 0.0042(6) 0.0006(6)

loop_
_atom_type_symbol
_atom_type_description
_atom_type_scat_dispersion_real
_atom_type_scat_dispersion_imag
_atom_type_scat_source
C C 0.0181 0.0091 'International Tables Vol C Tables 4.2.6.8 and 6.1.1.4'
H H 0.0000 0.0000 'International Tables Vol C Tables 4.2.6.8 and 6.1.1.4'
B B 0.0090 0.0039 'International Tables Vol C Tables 4.2.6.8 and 6.1.1.4'
F F 0.0727 0.0534 'International Tables Vol C Tables 4.2.6.8 and 6.1.1.4'
N N 0.0311 0.0180 'International Tables Vol C Tables 4.2.6.8 and 6.1.1.4'
O O 0.0492 0.0322 'International Tables Vol C Tables 4.2.6.8 and 6.1.1.4'

loop_
_geom_angle_atom_site_label_1
_geom_angle_atom_site_label_2
_geom_angle_atom_site_label_3
_geom_angle
_geom_angle_site_symmetry_1
_geom_angle_site_symmetry_3
_geom_angle_publ_flag
C10 O2 B1 106.35(12) . . ?
C5 O1 B1 106.58(12) . . ?
C2 N2 C17 124.22(13) . . ?
C2 N2 B1 112.50(12) . . ?
C17 N2 B1 123.26(12) . . ?
C11 N1 C1 120.68(13) . . ?
C11 N1 B1 123.82(13) . . ?
C1 N1 B1 113.50(12) . . ?
O2 C10 C5 110.49(13) . . ?
O2 C10 C9 128.36(14) . . ?
C9 C10 C5 121.15(14) . . ?
N2 C2 C1 111.73(13) . . ?
N2 C2 C4 126.55(14) . . ?
C4 C2 C1 121.71(13) . . ?
N1 C11 C12 119.74(14) . . ?
N1 C11 C16 122.49(15) . . ?
C12 C11 C16 117.77(15) . . ?
O1 C5 C10 110.59(13) . . ?
O1 C5 C6 127.46(15) . . ?
C6 C5 C10 121.90(15) . . ?
N1 C1 C2 104.24(12) . . ?
N1 C1 H1 109.6 . . ?
N1 C1 C3 114.37(13) . . ?
C2 C1 H1 109.6 . . ?
C2 C1 C3 109.37(13) . . ?
C3 C1 H1 109.6 . . ?
C2 C4 H4A 109.5 . . ?
C2 C4 H4B 109.5 . . ?
C2 C4 H4C 109.5 . . ?
H4A C4 H4B 109.5 . . ?
H4A C4 H4C 109.5 . . ?
H4B C4 H4C 109.5 . . ?
C5 C6 H6 121.4 . . ?
C5 C6 C7 117.27(15) . . ?
C7 C6 H6 121.4 . . ?
C10 C9 H9 121.4 . . ?
C10 C9 C8 117.25(15) . . ?
C8 C9 H9 121.4 . . ?
C11 C12 H12 119.3 . . ?
C13 C12 C11 121.34(16) . . ?
C13 C12 H12 119.3 . . ?
C11 C16 H16 119.6 . . ?
C15 C16 C11 120.80(17) . . ?
C15 C16 H16 119.6 . . ?
C18 C17 N2 118.74(14) . . ?
C18 C17 C22 120.96(14) . . ?
C22 C17 N2 120.23(13) . . ?
C17 C18 H18 120.3 . . ?
C19 C18 C17 119.47(16) . . ?
C19 C18 H18 120.3 . . ?
C18 C19 H19 120.7 . . ?
C20 C19 C18 118.59(16) . . ?
C20 C19 H19 120.7 . . ?
F2 C20 C19 118.46(16) . . ?
F2 C20 C21 118.48(16) . . ?
C19 C20 C21 123.05(15) . . ?
C20 C21 H21 120.9 . . ?
C20 C21 C22 118.19(16) . . ?
C22 C21 H21 120.9 . . ?
C17 C22 C21 119.72(15) . . ?
C17 C22 H22 120.1 . . ?
C21 C22 H22 120.1 . . ?
C6 C7 H7 119.5 . . ?
C8 C7 C6 120.99(15) . . ?
C8 C7 H7 119.5 . . ?
C9 C8 H8 119.3 . . ?
C7 C8 C9 121.37(16) . . ?
C7 C8 H8 119.3 . . ?
C1 C3 H3A 109.5 . . ?
C1 C3 H3B 109.5 . . ?
C1 C3 H3C 109.5 . . ?
H3A C3 H3B 109.5 . . ?
H3A C3 H3C 109.5 . . ?
H3B C3 H3C 109.5 . . ?
F1 C14 C13 118.36(18) . . ?
F1 C14 C15 119.64(18) . . ?
C15 C14 C13 122.00(16) . . ?
C12 C13 H13 120.6 . . ?
C14 C13 C12 118.86(18) . . ?
C14 C13 H13 120.6 . . ?
C16 C15 H15 120.4 . . ?
C14 C15 C16 119.22(17) . . ?
C14 C15 H15 120.4 . . ?
O2 B1 O1 105.48(12) . . ?
O2 B1 N2 111.01(12) . . ?
O2 B1 N1 117.81(13) . . ?
O1 B1 N2 109.16(12) . . ?
O1 B1 N1 115.57(13) . . ?
N1 B1 N2 97.52(12) . . ?

loop_
_geom_bond_atom_site_label_1
_geom_bond_atom_site_label_2
_geom_bond_distance
_geom_bond_site_symmetry_2
_geom_bond_publ_flag
O2 C10 1.3743(18) . ?
O2 B1 1.476(2) . ?
F2 C20 1.3550(18) . ?
O1 C5 1.3660(18) . ?
O1 B1 1.4772(19) . ?
F1 C14 1.363(2) . ?
N2 C2 1.288(2) . ?
N2 C17 1.4412(19) . ?
N2 B1 1.616(2) . ?
N1 C11 1.391(2) . ?
N1 C1 1.451(2) . ?
N1 B1 1.499(2) . ?
C10 C5 1.389(2) . ?
C10 C9 1.380(2) . ?
C2 C1 1.501(2) . ?
C2 C4 1.483(2) . ?
C11 C12 1.403(2) . ?
C11 C16 1.406(2) . ?
C5 C6 1.377(2) . ?
C1 H1 1.0000 . ?
C1 C3 1.536(2) . ?
C4 H4A 0.9800 . ?
C4 H4B 0.9800 . ?
C4 H4C 0.9800 . ?
C6 H6 0.9500 . ?
C6 C7 1.399(2) . ?
C9 H9 0.9500 . ?
C9 C8 1.402(2) . ?
C12 H12 0.9500 . ?
C12 C13 1.387(2) . ?
C16 H16 0.9500 . ?
C16 C15 1.395(2) . ?
C17 C18 1.390(2) . ?
C17 C22 1.391(2) . ?
C18 H18 0.9500 . ?
C18 C19 1.389(2) . ?
C19 H19 0.9500 . ?
C19 C20 1.378(3) . ?
C20 C21 1.380(2) . ?
C21 H21 0.9500 . ?
C21 C22 1.391(2) . ?
C22 H22 0.9500 . ?
C7 H7 0.9500 . ?
C7 C8 1.381(3) . ?
C8 H8 0.9500 . ?
C3 H3A 0.9800 . ?
C3 H3B 0.9800 . ?
C3 H3C 0.9800 . ?
C14 C13 1.380(3) . ?
C14 C15 1.368(3) . ?
C13 H13 0.9500 . ?
C15 H15 0.9500 . ?
